data_2018111
loop_
_publ_author_name
'Hu, Qiao-Sheng'
'Zhang, Xiu-Zhi'
'Luo, Shu-Fen'
'Sun, Yu-Hui'
'Du, Zi-Yi'

_publ_section_title
;
 Two polymorphs of (2-carboxyethyl)(phenyl)phosphinic acid
;
_journal_coeditor_code SF3148
_journal_issue 6
_journal_name_full 'Acta Crystallographica Section C'
_journal_page_first o195
_journal_page_last o197
_journal_paper_doi 10.1107/S0108270111013163
_journal_volume 67
_journal_year 2011
_chemical_formula_iupac 'C9 H11 O4 P'
_chemical_formula_moiety 'C9 H11 O4 P'
_chemical_formula_sum 'C9 H11 O4 P'
_chemical_formula_weight 214.15
_chemical_name_common '2-carboxyethyl(phenyl)phosphinc acid'
_chemical_name_systematic ?
_space_group_IT_number 19
_symmetry_cell_setting orthorhombic
_symmetry_space_group_name_Hall 'P 2ac 2ab'
_symmetry_space_group_name_H-M 'P 21 21 21'
_atom_sites_solution_hydrogens geom
_atom_sites_solution_primary direct
_atom_sites_solution_secondary difmap
_audit_creation_method SHELXL-97
_cell_angle_alpha 90.00
_cell_angle_beta 90.00
_cell_angle_gamma 90.00
_cell_formula_units_Z 4
_cell_length_a 6.1741(15)
_cell_length_b 8.7308(19)
_cell_length_c 19.844(4)
_cell_measurement_reflns_used 1679
_cell_measurement_temperature 296(2)
_cell_measurement_theta_max 25.72
_cell_measurement_theta_min 2.55
_cell_volume 1069.7(4)
_computing_cell_refinement 'SMART (Bruker, 2008)'
_computing_data_collection 'SMART (Bruker, 2008)'
_computing_data_reduction 'SAINT (Bruker, 2008)'
_computing_molecular_graphics
;
DIAMOND (Brandenburg, 1999)
;
_computing_publication_material 'SHELXTL (Bruker, 2008)'
_computing_structure_refinement 'SHELXL97 (Sheldrick, 2008)'
_computing_structure_solution 'SHELXS97 (Sheldrick, 2008)'
_diffrn_ambient_temperature 296(2)
_diffrn_measured_fraction_theta_full 0.997
_diffrn_measured_fraction_theta_max 0.997
_diffrn_measurement_device_type 'CCD area detector'
_diffrn_measurement_method '\f and \w scans'
_diffrn_radiation_monochromator graphite
_diffrn_radiation_source 'fine-focus sealed tube'
_diffrn_radiation_type MoK\a
_diffrn_radiation_wavelength 0.71073
_diffrn_reflns_av_R_equivalents 0.0259
_diffrn_reflns_av_sigmaI/netI 0.0353
_diffrn_reflns_limit_h_max 7
_diffrn_reflns_limit_h_min -7
_diffrn_reflns_limit_k_max 11
_diffrn_reflns_limit_k_min -11
_diffrn_reflns_limit_l_max 25
_diffrn_reflns_limit_l_min -25
_diffrn_reflns_number 5593
_diffrn_reflns_theta_full 27.48
_diffrn_reflns_theta_max 27.48
_diffrn_reflns_theta_min 2.55
_exptl_absorpt_coefficient_mu 0.243
_exptl_absorpt_correction_T_max 0.7456
_exptl_absorpt_correction_T_min 0.6793
_exptl_absorpt_correction_type multi-scan
_exptl_absorpt_process_details '(SADABS; Bruker, 2008)'
_exptl_crystal_colour colorless
_exptl_crystal_density_diffrn 1.330
_exptl_crystal_density_method 'not measured'
_exptl_crystal_description block
_exptl_crystal_F_000 448
_exptl_crystal_size_max 0.34
_exptl_crystal_size_mid 0.16
_exptl_crystal_size_min 0.14
_refine_diff_density_max 0.178
_refine_diff_density_min -0.215
_refine_ls_abs_structure_details 'Flack (1983), 989 Friedel pairs'
_refine_ls_abs_structure_Flack 0.11(11)
_refine_ls_extinction_method none
_refine_ls_goodness_of_fit_ref 1.031
_refine_ls_hydrogen_treatment mixed
_refine_ls_matrix_type full
_refine_ls_number_parameters 133
_refine_ls_number_reflns 2422
_refine_ls_number_restraints 2
_refine_ls_restrained_S_all 1.031
_refine_ls_R_factor_all 0.0499
_refine_ls_R_factor_gt 0.0370
_refine_ls_shift/su_max 0.000
_refine_ls_shift/su_mean 0.000
_refine_ls_structure_factor_coef Fsqd
_refine_ls_weighting_details 'calc w=1/[\s^2^(Fo^2^)+(0.0465P)^2^+0.0144P] where P=(Fo^2^+2Fc^2^)/3'
_refine_ls_weighting_scheme calc
_refine_ls_wR_factor_gt 0.0831
_refine_ls_wR_factor_ref 0.0898
_reflns_number_gt 1977
_reflns_number_total 2422
_reflns_threshold_expression I>2\s(I)
_cod_data_source_file sf3148.cif
_cod_data_source_block II
_cod_original_sg_symbol_H-M P212121
_cod_database_code 2018111
_cod_database_fobs_code 2018111

loop_
_symmetry_equiv_pos_as_xyz
'x, y, z'
'-x+1/2, -y, z+1/2'
'-x, y+1/2, -z+1/2'
'x+1/2, -y+1/2, -z'

loop_
_atom_site_type_symbol
_atom_site_label
_atom_site_fract_x
_atom_site_fract_y
_atom_site_fract_z
_atom_site_U_iso_or_equiv
_atom_site_adp_type
_atom_site_calc_flag
_atom_site_refinement_flags
_atom_site_occupancy
_atom_site_symmetry_multiplicity
_atom_site_disorder_assembly
_atom_site_disorder_group
P P1 0.37137(10) 0.30994(5) 0.07762(2) 0.03642(15) Uani d . 1 1 . .
C C1 0.2943(4) 0.3038(3) 0.16448(10) 0.0424(5) Uani d . 1 1 . .
C C2 0.4255(5) 0.3675(3) 0.21432(11) 0.0573(7) Uani d . 1 1 . .
H H2A 0.5568 0.4124 0.2026 0.069 Uiso calc R 1 1 . .
C C3 0.3614(6) 0.3644(4) 0.28125(12) 0.0756(9) Uani d . 1 1 . .
H H3A 0.4495 0.4071 0.3143 0.091 Uiso calc R 1 1 . .
C C4 0.1681(7) 0.2984(5) 0.29860(14) 0.0897(11) Uani d . 1 1 . .
H H4A 0.1255 0.2962 0.3435 0.108 Uiso calc R 1 1 . .
C C5 0.0382(6) 0.2362(5) 0.25059(16) 0.1031(13) Uani d . 1 1 . .
H H5A -0.0931 0.1924 0.2630 0.124 Uiso calc R 1 1 . .
C C6 0.0992(5) 0.2372(4) 0.18286(13) 0.0735(9) Uani d . 1 1 . .
H H6A 0.0099 0.1936 0.1504 0.088 Uiso calc R 1 1 . .
C C7 0.2817(4) 0.4866(2) 0.03997(11) 0.0433(5) Uani d . 1 1 . .
H H7A 0.3459 0.4959 -0.0045 0.052 Uiso calc R 1 1 . .
H H7B 0.1257 0.4827 0.0343 0.052 Uiso calc R 1 1 . .
C C8 0.3389(4) 0.6269(2) 0.08058(10) 0.0439(5) Uani d . 1 1 . .
H H8A 0.4884 0.6185 0.0952 0.053 Uiso calc R 1 1 . .
H H8B 0.2488 0.6294 0.1206 0.053 Uiso calc R 1 1 . .
C C9 0.3113(4) 0.7760(2) 0.04301(11) 0.0387(5) Uani d . 1 1 . .
O O1 0.6226(3) 0.31246(18) 0.08088(7) 0.0472(4) Uani d D 1 1 . .
H H1A 0.685(4) 0.323(3) 0.0452(7) 0.057 Uiso d D 1 1 . .
O O2 0.2784(3) 0.17650(16) 0.03892(7) 0.0491(4) Uani d . 1 1 . .
O O3 0.3148(3) 0.79083(17) -0.01724(7) 0.0476(4) Uani d . 1 1 . .
O O4 0.2882(4) 0.89173(16) 0.08613(8) 0.0615(5) Uani d D 1 1 . .
H H4B 0.288(5) 0.9748(18) 0.0667(13) 0.074 Uiso d D 1 1 . .

loop_
_atom_site_aniso_label
_atom_site_aniso_U_11
_atom_site_aniso_U_22
_atom_site_aniso_U_33
_atom_site_aniso_U_12
_atom_site_aniso_U_13
_atom_site_aniso_U_23
P1 0.0497(3) 0.0264(2) 0.0331(2) 0.0026(3) -0.0043(3) 0.0007(2)
C1 0.0509(13) 0.0382(10) 0.0381(10) 0.0024(13) -0.0009(10) 0.0032(9)
C2 0.0620(19) 0.0698(16) 0.0400(12) -0.0073(14) -0.0060(11) 0.0006(11)
C3 0.092(2) 0.097(2) 0.0383(12) 0.004(2) -0.0095(15) -0.0004(13)
C4 0.103(3) 0.122(3) 0.0436(13) 0.012(3) 0.0166(17) 0.0046(17)
C5 0.081(3) 0.167(4) 0.0619(18) -0.029(3) 0.0227(18) 0.017(2)
C6 0.066(2) 0.101(2) 0.0538(14) -0.0212(19) 0.0009(14) -0.0004(15)
C7 0.0581(15) 0.0287(9) 0.0431(11) 0.0016(11) -0.0090(11) 0.0033(9)
C8 0.0669(16) 0.0269(8) 0.0379(10) 0.0007(11) 0.0022(12) 0.0042(9)
C9 0.0426(13) 0.0285(10) 0.0449(11) -0.0003(10) -0.0017(10) 0.0036(8)
O1 0.0486(9) 0.0542(8) 0.0388(7) 0.0079(10) 0.0014(8) 0.0004(8)
O2 0.0762(12) 0.0268(7) 0.0443(8) -0.0009(8) -0.0132(8) -0.0011(6)
O3 0.0595(11) 0.0418(8) 0.0414(7) -0.0004(8) -0.0027(7) 0.0068(6)
O4 0.1068(16) 0.0264(7) 0.0514(9) 0.0032(9) -0.0090(10) 0.0003(7)

loop_
_atom_type_symbol
_atom_type_description
_atom_type_scat_dispersion_real
_atom_type_scat_dispersion_imag
_atom_type_scat_source
C C 0.0033 0.0016 'International Tables Vol C Tables 4.2.6.8 and 6.1.1.4'
H H 0.0000 0.0000 'International Tables Vol C Tables 4.2.6.8 and 6.1.1.4'
O O 0.0106 0.0060 'International Tables Vol C Tables 4.2.6.8 and 6.1.1.4'
P P 0.1023 0.0942 'International Tables Vol C Tables 4.2.6.8 and 6.1.1.4'

loop_
_geom_angle_atom_site_label_1
_geom_angle_atom_site_label_2
_geom_angle_atom_site_label_3
_geom_angle_site_symmetry_1
_geom_angle_site_symmetry_3
_geom_angle
_geom_angle_publ_flag
O2 P1 O1 . . 114.33(10) ?
O2 P1 C1 . . 111.47(10) ?
O1 P1 C1 . . 103.07(10) ?
O2 P1 C7 . . 109.47(9) ?
O1 P1 C7 . . 108.19(12) ?
C1 P1 C7 . . 110.09(11) ?
C6 C1 C2 . . 119.0(2) ?
C6 C1 P1 . . 119.83(18) ?
C2 C1 P1 . . 121.12(19) ?
C3 C2 C1 . . 120.4(3) ?
C3 C2 H2A . . 119.8 ?
C1 C2 H2A . . 119.8 ?
C4 C3 C2 . . 119.9(3) ?
C4 C3 H3A . . 120.1 ?
C2 C3 H3A . . 120.1 ?
C5 C4 C3 . . 120.4(3) ?
C5 C4 H4A . . 119.8 ?
C3 C4 H4A . . 119.8 ?
C4 C5 C6 . . 120.9(3) ?
C4 C5 H5A . . 119.6 ?
C6 C5 H5A . . 119.6 ?
C1 C6 C5 . . 119.4(3) ?
C1 C6 H6A . . 120.3 ?
C5 C6 H6A . . 120.3 ?
C8 C7 P1 . . 113.70(15) ?
C8 C7 H7A . . 108.8 ?
P1 C7 H7A . . 108.8 ?
C8 C7 H7B . . 108.8 ?
P1 C7 H7B . . 108.8 ?
H7A C7 H7B . . 107.7 ?
C7 C8 C9 . . 114.20(17) ?
C7 C8 H8A . . 108.7 ?
C9 C8 H8A . . 108.7 ?
C7 C8 H8B . . 108.7 ?
C9 C8 H8B . . 108.7 ?
H8A C8 H8B . . 107.6 ?
O3 C9 O4 . . 124.01(19) ?
O3 C9 C8 . . 125.54(19) ?
O4 C9 C8 . . 110.42(17) ?
P1 O1 H1A . . 116.0(19) ?
C9 O4 H4B . . 112(2) ?

loop_
_geom_bond_atom_site_label_1
_geom_bond_atom_site_label_2
_geom_bond_site_symmetry_2
_geom_bond_distance
_geom_bond_publ_flag
P1 O2 . 1.5087(15) yes
P1 O1 . 1.5527(17) yes
P1 C1 . 1.789(2) ?
P1 C7 . 1.801(2) ?
C1 C6 . 1.386(4) ?
C1 C2 . 1.394(3) ?
C2 C3 . 1.386(3) ?
C2 H2A . 0.9300 ?
C3 C4 . 1.369(5) ?
C3 H3A . 0.9300 ?
C4 C5 . 1.358(5) ?
C4 H4A . 0.9300 ?
C5 C6 . 1.396(4) ?
C5 H5A . 0.9300 ?
C6 H6A . 0.9300 ?
C7 C8 . 1.508(3) ?
C7 H7A . 0.9700 ?
C7 H7B . 0.9700 ?
C8 C9 . 1.510(3) ?
C8 H8A . 0.9700 ?
C8 H8B . 0.9700 ?
C9 O3 . 1.203(2) yes
C9 O4 . 1.331(3) yes
O1 H1A . 0.810(10) ?
O4 H4B . 0.821(10) ?

loop_
_geom_hbond_atom_site_label_D
_geom_hbond_atom_site_label_H
_geom_hbond_atom_site_label_A
_geom_hbond_site_symmetry_A
_geom_hbond_distance_DH
_geom_hbond_distance_HA
_geom_hbond_distance_DA
_geom_hbond_angle_DHA
O1 H1A O2 4 0.810(10) 1.767(11) 2.566(2) 169(3)
O4 H4B O2 1_565 0.821(10) 1.847(11) 2.658(2) 169(3)

loop_
_cod_related_entry_id
_cod_related_entry_database
_cod_related_entry_code
1 ChemSpider 9462327
